data_4109245
loop_
_publ_author_name
'Masashi Shiotsuki'
'Peter S. White'
'Maurice Brookhart'
'Joseph L. Templeton'

_publ_section_title
;
 Mechanistic Studies of Platinum(II)-Catalyzed Ethylene Dimerization:
 Determination of Barriers to Migratory Insertion in Diimine Pt(II)
 Hydrido Ethylene and Ethyl Ethylene Intermediates
;
_journal_name_full 'Journal of the American Chemical Society'
_journal_page_first 4058
_journal_page_last 4067
_journal_paper_doi 10.1021/ja068118o
_journal_volume 129
_journal_year 2007
_chemical_formula_moiety 'C32 H33 N2 Pt, C32 H12 B F24,  C5 H12 '
_chemical_formula_sum 'C69 H57 B F24 N2 Pt'
_chemical_formula_weight 1576.07
_chemical_name_systematic
;

 ?

;
_space_group_IT_number 2
_symmetry_cell_setting triclinic
_symmetry_space_group_name_Hall '-P 1'
_symmetry_space_group_name_H-M 'P -1'
_atom_sites_solution_hydrogens geom
_atom_sites_solution_primary direct
_atom_sites_solution_secondary difmap
_audit_creation_method SHELXL-97
_cell_angle_alpha 89.172(3)
_cell_angle_beta 86.881(3)
_cell_angle_gamma 87.947(3)
_cell_formula_units_Z 2
_cell_length_a 11.9369(5)
_cell_length_b 14.9994(5)
_cell_length_c 18.2760(8)
_cell_measurement_reflns_used 6093
_cell_measurement_temperature 100(2)
_cell_measurement_theta_max 22.18
_cell_measurement_theta_min 2.22
_cell_volume 3265.1(2)
_computing_cell_refinement 'Bruker APEX2'
_computing_data_collection 'Bruker APEX2'
_computing_data_reduction 'Bruker APEX2'
_computing_molecular_graphics 'Bruker SHELXTL'
_computing_publication_material 'Bruker SHELXTL'
_computing_structure_refinement 'SHELXL-97 (Sheldrick, 1997)'
_computing_structure_solution 'SHELXS-97 (Sheldrick, 1990)'
_diffrn_ambient_temperature 100(2)
_diffrn_measured_fraction_theta_full 0.999
_diffrn_measured_fraction_theta_max 0.999
_diffrn_measurement_device_type 'Bruker SMART APEX-II'
_diffrn_measurement_method '\w & \f scans'
_diffrn_radiation_monochromator graphite
_diffrn_radiation_source 'fine-focus sealed tube'
_diffrn_radiation_type MoK\a
_diffrn_radiation_wavelength 0.71073
_diffrn_reflns_av_R_equivalents 0.0000
_diffrn_reflns_av_sigmaI/netI 0.1041
_diffrn_reflns_limit_h_max 14
_diffrn_reflns_limit_h_min -14
_diffrn_reflns_limit_k_max 17
_diffrn_reflns_limit_k_min -17
_diffrn_reflns_limit_l_max 21
_diffrn_reflns_limit_l_min 0
_diffrn_reflns_number 20328
_diffrn_reflns_theta_full 25.00
_diffrn_reflns_theta_max 25.00
_diffrn_reflns_theta_min 1.12
_diffrn_standards_decay_% 0
_diffrn_standards_interval_count 0
_diffrn_standards_interval_time 0
_diffrn_standards_number 0
_exptl_absorpt_coefficient_mu 2.261
_exptl_absorpt_correction_T_max 0.712
_exptl_absorpt_correction_T_min 0.643
_exptl_absorpt_correction_type multi-scan
_exptl_absorpt_process_details TWINABS
_exptl_crystal_colour 'clear brown'
_exptl_crystal_density_diffrn 1.603
_exptl_crystal_description block
_exptl_crystal_F_000 1568
_exptl_crystal_size_max 0.20
_exptl_crystal_size_mid 0.20
_exptl_crystal_size_min 0.15
_refine_diff_density_max 2.061
_refine_diff_density_min -1.443
_refine_diff_density_rms 0.153
_refine_ls_extinction_coef 0.0017(2)
_refine_ls_extinction_expression Fc^*^=kFc[1+0.001xFc^2^\l^3^/sin(2\q)]^-1/4^
_refine_ls_extinction_method SHELXL
_refine_ls_goodness_of_fit_ref 0.972
_refine_ls_hydrogen_treatment constr
_refine_ls_matrix_type full
_refine_ls_number_parameters 937
_refine_ls_number_reflns 20328
_refine_ls_number_restraints 69
_refine_ls_restrained_S_all 0.971
_refine_ls_R_factor_all 0.0844
_refine_ls_R_factor_gt 0.0528
_refine_ls_shift/su_max 0.160
_refine_ls_shift/su_mean 0.002
_refine_ls_structure_factor_coef Fsqd
_refine_ls_weighting_details 'calc w=1/[\s^2^(Fo^2^)+(0.0782P)^2^+0.0000P] where P=(Fo^2^+2Fc^2^)/3'
_refine_ls_weighting_scheme calc
_refine_ls_wR_factor_gt 0.1284
_refine_ls_wR_factor_ref 0.1473
_reflns_number_gt 14254
_reflns_number_total 20328
_reflns_threshold_expression >2sigma(I)
_cod_data_source_file ja068118osi20061220_034230.cif
_cod_data_source_block c06083
_cod_original_cell_volume 3265.0(2)
_cod_database_code 4109245

loop_
_symmetry_equiv_pos_as_xyz
'x, y, z'
'-x, -y, -z'

loop_
_atom_site_label
_atom_site_type_symbol
_atom_site_fract_x
_atom_site_fract_y
_atom_site_fract_z
_atom_site_U_iso_or_equiv
_atom_site_adp_type
_atom_site_occupancy
_atom_site_symmetry_multiplicity
_atom_site_calc_flag
_atom_site_refinement_flags
Pt1 Pt 0.17761(2) 0.236187(16) 0.134735(14) 0.02488(10) Uani 1 1 d .
C1 C 0.1051(6) 0.2816(4) 0.0354(4) 0.0344(16) Uani 1 1 d .
H1A H 0.0272 0.3067 0.0402 0.041 Uiso 1 1 calc R
H1B H 0.1544 0.3154 0.0005 0.041 Uiso 1 1 calc R
C2 C 0.1174(6) 0.1906(4) 0.0335(4) 0.0305(16) Uani 1 1 d .
H2A H 0.1746 0.1657 -0.0026 0.037 Uiso 1 1 calc R
H2B H 0.0474 0.1569 0.0371 0.037 Uiso 1 1 calc R
C3 C 0.3339(6) 0.2364(4) 0.0847(3) 0.0314(15) Uani 1 1 d .
H3A H 0.3278 0.2538 0.0326 0.038 Uiso 1 1 calc R
H3B H 0.3783 0.2817 0.1079 0.038 Uiso 1 1 calc R
C4 C 0.3960(7) 0.1462(4) 0.0889(4) 0.043(2) Uani 1 1 d .
H4A H 0.4026 0.1286 0.1404 0.065 Uiso 1 1 calc R
H4B H 0.4712 0.1505 0.0650 0.065 Uiso 1 1 calc R
H4C H 0.3543 0.1015 0.0641 0.065 Uiso 1 1 calc R
N5 N 0.2355(4) 0.2432(3) 0.2389(3) 0.0229(11) Uani 1 1 d .
C6 C 0.3480(5) 0.2610(4) 0.2586(3) 0.0223(13) Uani 1 1 d .
C7 C 0.3851(6) 0.3488(4) 0.2489(4) 0.0311(16) Uani 1 1 d .
C8 C 0.4899(6) 0.3668(4) 0.2717(4) 0.0340(17) Uani 1 1 d .
H8 H 0.5163 0.4257 0.2665 0.041 Uiso 1 1 calc R
C9 C 0.5569(6) 0.3014(4) 0.3018(4) 0.0364(17) Uani 1 1 d .
H9 H 0.6279 0.3158 0.3186 0.044 Uiso 1 1 calc R
C10 C 0.5219(6) 0.2150(4) 0.3081(4) 0.0342(16) Uani 1 1 d .
H10 H 0.5707 0.1700 0.3271 0.041 Uiso 1 1 calc R
C11 C 0.4160(6) 0.1923(4) 0.2870(4) 0.0296(16) Uani 1 1 d .
C12 C 0.3101(6) 0.4197(4) 0.2151(4) 0.0369(18) Uani 1 1 d .
H12A H 0.3505 0.4753 0.2094 0.055 Uiso 1 1 calc R
H12B H 0.2424 0.4297 0.2471 0.055 Uiso 1 1 calc R
H12C H 0.2890 0.4000 0.1670 0.055 Uiso 1 1 calc R
C13 C 0.3747(6) 0.0986(4) 0.2980(4) 0.0350(17) Uani 1 1 d .
H13A H 0.4392 0.0564 0.2997 0.052 Uiso 1 1 calc R
H13B H 0.3291 0.0836 0.2572 0.052 Uiso 1 1 calc R
H13C H 0.3292 0.0950 0.3441 0.052 Uiso 1 1 calc R
C14 C 0.1571(6) 0.2388(3) 0.2914(3) 0.0255(14) Uani 1 1 d .
C15 C 0.1535(6) 0.2467(3) 0.3717(3) 0.0262(14) Uani 1 1 d .
C16 C 0.2325(6) 0.2597(4) 0.4223(3) 0.0278(14) Uani 1 1 d .
H16 H 0.3093 0.2666 0.4075 0.033 Uiso 1 1 calc R
C17 C 0.1955(6) 0.2626(4) 0.4966(3) 0.0326(16) Uani 1 1 d .
H17 H 0.2491 0.2716 0.5322 0.039 Uiso 1 1 calc R
C18 C 0.0850(6) 0.2531(4) 0.5200(3) 0.0291(15) Uani 1 1 d .
H18 H 0.0641 0.2560 0.5708 0.035 Uiso 1 1 calc R
C19 C 0.0018(6) 0.2389(4) 0.4692(3) 0.0336(16) Uani 1 1 d .
C20 C -0.1128(6) 0.2273(4) 0.4836(4) 0.0356(16) Uani 1 1 d .
H20 H -0.1424 0.2281 0.5329 0.043 Uiso 1 1 calc R
C21 C -0.1842(6) 0.2146(4) 0.4279(4) 0.0404(18) Uani 1 1 d .
H21 H -0.2615 0.2056 0.4398 0.049 Uiso 1 1 calc R
C22 C -0.1445(6) 0.2147(4) 0.3530(4) 0.0341(16) Uani 1 1 d .
H22 H -0.1943 0.2064 0.3151 0.041 Uiso 1 1 calc R
C23 C -0.0337(5) 0.2269(4) 0.3373(3) 0.0264(14) Uani 1 1 d .
C24 C 0.0405(6) 0.2375(3) 0.3947(3) 0.0262(14) Uani 1 1 d .
C25 C 0.0403(6) 0.2302(4) 0.2701(3) 0.0284(15) Uani 1 1 d .
N26 N 0.0201(4) 0.2331(3) 0.2009(3) 0.0257(12) Uani 1 1 d .
C27 C -0.0916(5) 0.2368(4) 0.1779(3) 0.0276(14) Uani 1 1 d .
C28 C -0.1465(7) 0.1589(4) 0.1634(4) 0.0316(18) Uani 1 1 d .
C29 C -0.2556(6) 0.1672(4) 0.1427(4) 0.0339(18) Uani 1 1 d .
H29 H -0.2954 0.1149 0.1344 0.041 Uiso 1 1 calc R
C30 C -0.3082(6) 0.2489(5) 0.1338(4) 0.0365(16) Uani 1 1 d .
H30 H -0.3826 0.2529 0.1177 0.044 Uiso 1 1 calc R
C31 C -0.2522(6) 0.3267(4) 0.1484(4) 0.0376(19) Uani 1 1 d .
H31 H -0.2894 0.3832 0.1426 0.045 Uiso 1 1 calc R
C32 C -0.1442(6) 0.3223(4) 0.1709(4) 0.0305(17) Uani 1 1 d .
C33 C -0.0903(7) 0.0688(4) 0.1753(4) 0.0392(19) Uani 1 1 d .
H33A H -0.0978 0.0524 0.2274 0.059 Uiso 1 1 calc R
H33B H -0.0106 0.0711 0.1598 0.059 Uiso 1 1 calc R
H33C H -0.1260 0.0242 0.1464 0.059 Uiso 1 1 calc R
C34 C -0.0843(6) 0.4055(4) 0.1884(4) 0.0343(17) Uani 1 1 d .
H34A H -0.1262 0.4580 0.1703 0.052 Uiso 1 1 calc R
H34B H -0.0086 0.4031 0.1647 0.052 Uiso 1 1 calc R
H34C H -0.0791 0.4096 0.2416 0.052 Uiso 1 1 calc R
B40 B 0.8781(6) 0.7469(4) 0.2291(4) 0.0245(16) Uani 1 1 d .
C41 C 0.9819(5) 0.7466(4) 0.1668(3) 0.0238(13) Uani 1 1 d .
C42 C 1.0268(6) 0.6668(4) 0.1350(4) 0.0276(16) Uani 1 1 d .
H42 H 0.9966 0.6118 0.1515 0.033 Uiso 1 1 calc R
C43 C 1.1094(6) 0.6651(4) 0.0831(4) 0.0269(16) Uani 1 1 d .
C44 C 1.1585(6) 0.7440(4) 0.0558(3) 0.0313(15) Uani 1 1 d .
H44 H 1.2175 0.7421 0.0187 0.038 Uiso 1 1 calc R
C45 C 1.1183(7) 0.8233(4) 0.0844(4) 0.0329(17) Uani 1 1 d .
C46 C 1.0286(6) 0.8254(4) 0.1375(4) 0.0265(16) Uani 1 1 d .
H46 H 0.9985 0.8815 0.1542 0.032 Uiso 1 1 calc R
C47 C 1.1552(7) 0.5778(4) 0.0513(4) 0.0379(19) Uani 1 1 d .
C48 C 1.1641(7) 0.9087(5) 0.0591(5) 0.041(2) Uani 1 1 d .
C51 C 0.8812(6) 0.8316(4) 0.2864(4) 0.0258(16) Uani 1 1 d .
C52 C 0.7826(6) 0.8610(4) 0.3261(4) 0.0283(16) Uani 1 1 d .
H52 H 0.7135 0.8352 0.3165 0.034 Uiso 1 1 calc R
C53 C 0.7833(6) 0.9276(4) 0.3797(4) 0.0307(17) Uani 1 1 d .
C54 C 0.8858(7) 0.9664(4) 0.3939(4) 0.0324(17) Uani 1 1 d .
H54 H 0.8869 1.0125 0.4290 0.039 Uiso 1 1 calc R
C55 C 0.9826(6) 0.9383(4) 0.3580(4) 0.0294(16) Uani 1 1 d .
C56 C 0.9818(6) 0.8708(4) 0.3044(4) 0.0290(16) Uani 1 1 d .
H56 H 1.0506 0.8515 0.2800 0.035 Uiso 1 1 calc R
C57 C 0.6772(6) 0.9579(3) 0.4199(3) 0.042(2) Uani 1 1 d D
C58 C 1.0883(6) 0.9807(4) 0.3681(4) 0.0351(18) Uani 1 1 d .
C61 C 0.8916(6) 0.6589(4) 0.2850(4) 0.0262(16) Uani 1 1 d .
C62 C 0.9974(7) 0.6310(4) 0.3068(4) 0.0345(18) Uani 1 1 d .
H62 H 1.0611 0.6604 0.2863 0.041 Uiso 1 1 calc R
C63 C 1.0138(8) 0.5625(4) 0.3568(4) 0.042(2) Uani 1 1 d .
C64 C 0.9258(7) 0.5206(4) 0.3868(4) 0.039(2) Uani 1 1 d .
H64 H 0.9372 0.4735 0.4212 0.047 Uiso 1 1 calc R
C65 C 0.8170(7) 0.5453(4) 0.3682(4) 0.0382(19) Uani 1 1 d .
C66 C 0.7992(7) 0.6172(4) 0.3172(3) 0.0356(19) Uani 1 1 d .
H66 H 0.7253 0.6360 0.3056 0.043 Uiso 1 1 calc R
C67 C 1.1263(7) 0.5420(5) 0.3833(4) 0.042(2) Uani 1 1 d .
C68 C 0.7152(9) 0.5032(5) 0.4016(5) 0.056(3) Uani 1 1 d .
C71 C 0.7613(5) 0.7516(4) 0.1860(3) 0.0262(14) Uani 1 1 d .
C72 C 0.7158(6) 0.6762(4) 0.1585(4) 0.0278(16) Uani 1 1 d .
H72 H 0.7526 0.6197 0.1656 0.033 Uiso 1 1 calc R
C73 C 0.6180(6) 0.6808(4) 0.1210(4) 0.0301(16) Uani 1 1 d .
C74 C 0.5644(6) 0.7625(4) 0.1063(3) 0.0307(15) Uani 1 1 d .
H74 H 0.4973 0.7655 0.0806 0.037 Uiso 1 1 calc R
C75 C 0.6107(6) 0.8381(4) 0.1299(4) 0.0312(17) Uani 1 1 d .
C76 C 0.7095(6) 0.8323(4) 0.1686(4) 0.0277(16) Uani 1 1 d .
H76 H 0.7416 0.8857 0.1833 0.033 Uiso 1 1 calc R
C77 C 0.5692(5) 0.5959(4) 0.0936(3) 0.041(2) Uani 1 1 d D
C78 C 0.5565(7) 0.9280(4) 0.1170(5) 0.042(2) Uani 1 1 d .
F41 F 1.1359(5) 0.5087(3) 0.0955(3) 0.0711(17) Uani 1 1 d .
F42 F 1.1079(5) 0.5581(3) -0.0103(3) 0.0615(14) Uani 1 1 d .
F43 F 1.2632(4) 0.5772(3) 0.0337(4) 0.087(2) Uani 1 1 d .
F44 F 1.1006(4) 0.9542(3) 0.0118(3) 0.0669(16) Uani 1 1 d .
F45 F 1.2655(4) 0.8986(3) 0.0244(3) 0.0561(13) Uani 1 1 d .
F46 F 1.1777(4) 0.9651(3) 0.1137(2) 0.0580(14) Uani 1 1 d .
F51 F 0.5926(8) 0.9149(8) 0.4039(9) 0.087(7) Uani 0.50 1 d PD
F52 F 0.6472(11) 1.0389(5) 0.4100(8) 0.079(6) Uani 0.50 1 d PD
F53 F 0.6796(12) 0.9494(12) 0.4889(4) 0.107(8) Uani 0.50 1 d PD
F151 F 0.6047(13) 0.9890(18) 0.3773(7) 0.23(2) Uani 0.50 1 d PD
F152 F 0.6869(14) 1.0197(13) 0.4655(12) 0.183(15) Uani 0.50 1 d PD
F153 F 0.6265(15) 0.8979(8) 0.4567(12) 0.128(11) Uani 0.50 1 d PD
F54 F 1.1183(4) 1.0367(2) 0.3122(2) 0.0401(10) Uani 1 1 d .
F55 F 1.0850(4) 1.0318(2) 0.4287(2) 0.0461(11) Uani 1 1 d .
F56 F 1.1761(4) 0.9224(2) 0.3743(3) 0.0500(12) Uani 1 1 d .
F61 F 1.2132(5) 0.5699(3) 0.3389(3) 0.0735(16) Uani 1 1 d .
F62 F 1.1467(5) 0.5812(3) 0.4458(3) 0.0713(15) Uani 1 1 d .
F63 F 1.1456(6) 0.4548(3) 0.3948(4) 0.109(3) Uani 1 1 d .
F64 F 0.7399(5) 0.4140(3) 0.4162(3) 0.0803(18) Uani 1 1 d .
F65 F 0.6804(4) 0.5381(3) 0.4652(3) 0.0632(14) Uani 1 1 d .
F66 F 0.6278(5) 0.5053(3) 0.3589(3) 0.0733(17) Uani 1 1 d .
F71 F 0.6431(9) 0.5320(8) 0.0829(11) 0.135(12) Uani 0.50 1 d PD
F72 F 0.4953(13) 0.5648(11) 0.1403(6) 0.103(7) Uani 0.50 1 d PD
F73 F 0.5195(14) 0.6048(8) 0.0330(6) 0.066(5) Uani 0.50 1 d PD
F171 F 0.5694(15) 0.5318(7) 0.1413(7) 0.086(6) Uani 0.50 1 d PD
F172 F 0.4671(8) 0.6047(8) 0.0745(12) 0.126(10) Uani 0.50 1 d PD
F173 F 0.6258(15) 0.5652(9) 0.0369(8) 0.107(8) Uani 0.50 1 d PD
F74 F 0.4625(5) 0.9250(3) 0.0858(3) 0.0812(19) Uani 1 1 d .
F75 F 0.6210(5) 0.9778(2) 0.0715(3) 0.0578(13) Uani 1 1 d .
F76 F 0.5439(5) 0.9762(3) 0.1785(2) 0.0637(15) Uani 1 1 d .
C81 C 0.3122(8) 0.7823(9) 0.2385(5) 0.123(5) Uani 1 1 d D
H81A H 0.3066 0.8452 0.2526 0.184 Uiso 1 1 calc R
H81B H 0.2412 0.7540 0.2517 0.184 Uiso 1 1 calc R
H81C H 0.3284 0.7784 0.1854 0.184 Uiso 1 1 calc R
C82 C 0.4075(9) 0.7345(8) 0.2787(4) 0.105(4) Uani 1 1 d D
H82A H 0.4805 0.7555 0.2583 0.126 Uiso 1 1 calc R
H82B H 0.4056 0.6695 0.2701 0.126 Uiso 1 1 calc R
C83 C 0.3979(7) 0.7512(6) 0.3617(3) 0.071(3) Uani 1 1 d D
H83A H 0.4083 0.8153 0.3706 0.085 Uiso 1 1 calc R
H83B H 0.3217 0.7365 0.3812 0.085 Uiso 1 1 calc R
C84 C 0.4853(9) 0.6952(8) 0.4029(4) 0.110(4) Uani 1 1 d D
H84A H 0.4753 0.6312 0.3937 0.132 Uiso 1 1 calc R
H84B H 0.5615 0.7103 0.3837 0.132 Uiso 1 1 calc R
C85 C 0.4754(8) 0.7113(7) 0.4860(5) 0.089(3) Uani 1 1 d D
H85A H 0.4893 0.7739 0.4956 0.133 Uiso 1 1 calc R
H85B H 0.5308 0.6729 0.5102 0.133 Uiso 1 1 calc R
H85C H 0.3997 0.6972 0.5052 0.133 Uiso 1 1 calc R

loop_
_atom_site_aniso_label
_atom_site_aniso_U_11
_atom_site_aniso_U_22
_atom_site_aniso_U_33
_atom_site_aniso_U_23
_atom_site_aniso_U_13
_atom_site_aniso_U_12
Pt1 0.03053(16) 0.02623(14) 0.01825(13) -0.00149(9) -0.00453(10) -0.00075(9)
C1 0.024(4) 0.048(4) 0.033(4) 0.005(3) -0.014(3) -0.004(3)
C2 0.027(4) 0.042(4) 0.024(4) -0.010(3) -0.011(3) -0.004(3)
C3 0.041(4) 0.031(3) 0.023(3) -0.001(3) -0.002(3) -0.003(3)
C4 0.046(5) 0.042(4) 0.042(5) 0.004(3) -0.005(4) 0.000(3)
N5 0.022(3) 0.021(3) 0.025(3) 0.001(2) -0.001(2) -0.001(2)
C6 0.018(3) 0.035(3) 0.014(3) -0.003(2) 0.001(3) -0.004(3)
C7 0.039(5) 0.028(3) 0.027(4) 0.002(3) -0.005(4) -0.003(3)
C8 0.030(4) 0.037(4) 0.036(4) -0.003(3) -0.005(4) -0.007(3)
C9 0.027(4) 0.050(4) 0.034(4) -0.002(3) -0.005(3) -0.009(3)
C10 0.030(4) 0.043(4) 0.030(4) 0.001(3) -0.010(3) 0.008(3)
C11 0.042(5) 0.027(3) 0.020(4) 0.001(3) 0.000(3) 0.001(3)
C12 0.047(5) 0.029(4) 0.035(4) 0.000(3) -0.006(4) -0.005(3)
C13 0.042(5) 0.032(4) 0.031(4) 0.000(3) -0.002(4) 0.002(3)
C14 0.042(4) 0.015(3) 0.020(3) 0.001(2) -0.005(3) -0.002(3)
C15 0.047(4) 0.014(3) 0.017(3) 0.004(2) -0.002(3) 0.003(3)
C16 0.035(4) 0.022(3) 0.027(4) 0.001(3) -0.002(3) 0.001(3)
C17 0.057(5) 0.021(3) 0.020(3) -0.002(3) -0.011(3) 0.005(3)
C18 0.045(4) 0.024(3) 0.017(3) -0.002(2) 0.001(3) 0.007(3)
C19 0.058(5) 0.025(3) 0.017(3) 0.002(3) 0.007(3) 0.009(3)
C20 0.045(5) 0.033(4) 0.026(4) -0.002(3) 0.013(3) 0.006(3)
C21 0.036(4) 0.036(4) 0.047(5) 0.004(3) 0.013(4) 0.004(3)
C22 0.037(4) 0.035(4) 0.030(4) 0.000(3) 0.000(3) -0.002(3)
C23 0.031(4) 0.020(3) 0.028(4) -0.001(3) -0.008(3) 0.002(3)
C24 0.042(4) 0.014(3) 0.020(3) -0.001(2) 0.003(3) 0.010(3)
C25 0.043(4) 0.017(3) 0.025(4) 0.002(2) -0.006(3) -0.001(3)
N26 0.029(3) 0.022(3) 0.026(3) 0.000(2) -0.001(2) 0.000(2)
C27 0.031(4) 0.028(3) 0.024(3) 0.003(3) -0.005(3) -0.002(3)
C28 0.050(5) 0.029(3) 0.018(4) 0.001(3) -0.011(4) -0.005(3)
C29 0.041(5) 0.039(4) 0.022(4) 0.000(3) -0.003(4) -0.011(3)
C30 0.024(4) 0.056(5) 0.030(4) -0.001(3) -0.001(3) -0.001(3)
C31 0.036(5) 0.036(4) 0.041(5) 0.001(3) -0.006(4) 0.010(3)
C32 0.034(5) 0.032(4) 0.025(4) -0.003(3) -0.002(3) 0.002(3)
C33 0.051(5) 0.028(4) 0.040(5) 0.001(3) -0.011(4) -0.005(3)
C34 0.036(5) 0.032(4) 0.034(4) -0.001(3) -0.002(4) -0.001(3)
B40 0.032(4) 0.019(3) 0.023(4) -0.003(3) -0.006(3) -0.001(3)
C41 0.024(3) 0.023(3) 0.025(3) 0.004(3) -0.012(3) -0.001(2)
C42 0.028(4) 0.023(3) 0.033(4) 0.005(3) -0.006(4) -0.004(3)
C43 0.020(4) 0.032(3) 0.028(4) 0.002(3) -0.006(3) 0.003(3)
C44 0.028(4) 0.043(4) 0.023(3) 0.005(3) -0.003(3) 0.000(3)
C45 0.042(5) 0.037(4) 0.021(4) 0.003(3) -0.007(4) -0.004(3)
C46 0.034(4) 0.028(3) 0.019(4) -0.002(2) -0.010(3) 0.005(3)
C47 0.044(5) 0.041(4) 0.027(5) 0.002(3) 0.005(4) 0.020(3)
C48 0.035(5) 0.044(4) 0.045(5) -0.001(3) -0.011(4) -0.021(3)
C51 0.032(4) 0.018(3) 0.028(4) 0.006(2) -0.008(3) -0.001(3)
C52 0.037(5) 0.021(3) 0.028(4) 0.005(3) -0.012(3) -0.003(3)
C53 0.044(5) 0.025(3) 0.022(4) 0.005(3) 0.002(3) 0.006(3)
C54 0.054(5) 0.022(3) 0.023(4) 0.002(3) -0.012(4) -0.002(3)
C55 0.042(5) 0.024(3) 0.023(4) 0.002(3) -0.005(4) -0.005(3)
C56 0.043(5) 0.018(3) 0.026(4) 0.006(2) -0.006(3) 0.002(3)
C57 0.061(6) 0.033(4) 0.033(5) -0.006(3) -0.007(4) 0.001(4)
C58 0.036(5) 0.033(4) 0.037(5) -0.002(3) -0.015(4) 0.002(3)
C61 0.033(4) 0.024(3) 0.022(4) -0.006(2) -0.003(3) -0.006(3)
C62 0.048(5) 0.030(4) 0.025(4) -0.004(3) -0.009(4) 0.008(3)
C63 0.068(6) 0.034(4) 0.024(4) -0.004(3) -0.002(4) 0.008(4)
C64 0.063(6) 0.025(4) 0.031(4) -0.007(3) -0.014(4) 0.005(3)
C65 0.061(6) 0.026(4) 0.028(4) -0.007(3) 0.005(4) -0.018(3)
C66 0.066(6) 0.029(4) 0.012(4) -0.001(3) -0.002(4) -0.010(3)
C67 0.050(6) 0.055(5) 0.018(4) 0.013(3) 0.003(4) 0.030(4)
C68 0.090(8) 0.052(5) 0.027(5) -0.001(4) -0.014(5) -0.018(5)
C71 0.028(4) 0.027(3) 0.024(3) 0.001(3) -0.001(3) -0.002(3)
C72 0.040(5) 0.026(3) 0.018(4) -0.004(2) -0.003(3) -0.001(3)
C73 0.033(5) 0.034(4) 0.024(4) 0.000(3) -0.003(3) 0.000(3)
C74 0.033(4) 0.040(4) 0.020(3) -0.003(3) -0.005(3) -0.005(3)
C75 0.034(5) 0.024(3) 0.036(5) 0.004(3) -0.007(4) -0.002(3)
C76 0.034(5) 0.026(3) 0.023(4) 0.002(3) -0.002(3) -0.004(3)
C77 0.041(5) 0.035(4) 0.047(6) -0.006(4) -0.010(5) -0.011(3)
C78 0.041(5) 0.035(4) 0.051(6) 0.006(4) -0.022(4) -0.004(3)
F41 0.114(5) 0.040(3) 0.053(3) 0.012(2) 0.019(3) 0.036(3)
F42 0.101(4) 0.042(2) 0.042(3) -0.0190(19) -0.024(3) 0.018(2)
F43 0.044(4) 0.072(3) 0.144(6) -0.036(3) 0.010(4) 0.012(2)
F44 0.065(4) 0.055(3) 0.085(4) 0.040(3) -0.037(3) -0.026(2)
F45 0.053(3) 0.065(3) 0.051(3) -0.002(2) 0.008(3) -0.029(2)
F46 0.088(4) 0.044(2) 0.043(3) -0.0065(19) 0.010(3) -0.031(2)
F51 0.036(9) 0.086(12) 0.139(18) -0.077(10) 0.048(10) -0.037(10)
F52 0.063(10) 0.033(6) 0.133(18) 0.040(9) 0.025(10) 0.033(6)
F53 0.103(19) 0.19(2) 0.024(7) 0.007(11) 0.007(8) 0.076(16)
F151 0.20(3) 0.41(4) 0.064(13) 0.04(2) 0.025(16) 0.25(3)
F152 0.087(17) 0.20(2) 0.26(3) -0.20(2) 0.09(2) -0.074(19)
F153 0.104(19) 0.062(10) 0.20(3) 0.058(14) 0.104(17) 0.038(9)
F54 0.047(3) 0.042(2) 0.033(2) 0.0070(17) -0.006(2) -0.0118(18)
F55 0.056(3) 0.049(2) 0.036(3) -0.0124(18) -0.014(2) -0.0139(19)
F56 0.044(3) 0.038(2) 0.071(3) 0.000(2) -0.025(3) -0.0050(18)
F61 0.065(4) 0.083(4) 0.072(4) 0.001(3) -0.021(3) 0.023(3)
F62 0.064(4) 0.090(4) 0.060(4) -0.005(3) -0.009(3) 0.009(3)
F63 0.117(6) 0.028(3) 0.188(7) 0.009(3) -0.066(5) 0.007(3)
F64 0.120(5) 0.043(3) 0.080(4) 0.021(2) -0.015(4) -0.031(3)
F65 0.058(4) 0.079(3) 0.054(4) 0.002(2) 0.006(3) -0.034(2)
F66 0.087(4) 0.080(3) 0.059(4) 0.021(3) -0.032(3) -0.046(3)
F71 0.077(13) 0.050(9) 0.29(3) -0.089(15) -0.106(19) 0.030(10)
F72 0.143(18) 0.109(13) 0.061(10) -0.024(8) 0.026(10) -0.099(13)
F73 0.099(13) 0.057(8) 0.049(7) 0.008(6) -0.038(8) -0.034(9)
F171 0.091(13) 0.048(8) 0.127(15) 0.039(9) -0.055(11) -0.048(9)
F172 0.059(10) 0.062(10) 0.27(3) -0.068(16) -0.105(16) 0.015(8)
F173 0.16(2) 0.066(10) 0.091(12) -0.065(9) 0.062(14) -0.042(10)
F74 0.071(4) 0.040(3) 0.138(6) 0.002(3) -0.064(4) 0.013(2)
F75 0.091(4) 0.033(2) 0.050(3) 0.0113(19) -0.009(3) -0.002(2)
F76 0.096(4) 0.052(3) 0.040(3) -0.007(2) -0.006(3) 0.043(2)
C81 0.063(8) 0.255(16) 0.046(7) 0.016(8) 0.000(6) 0.037(9)
C82 0.077(8) 0.166(12) 0.069(8) -0.007(8) 0.000(7) 0.022(8)
C83 0.056(6) 0.092(7) 0.064(6) -0.005(5) -0.006(5) 0.000(5)
C84 0.076(9) 0.176(12) 0.075(9) -0.013(8) 0.005(7) 0.025(8)
C85 0.061(7) 0.132(9) 0.071(8) 0.001(6) 0.013(6) -0.005(6)

loop_
_atom_type_symbol
_atom_type_description
_atom_type_scat_dispersion_real
_atom_type_scat_dispersion_imag
_atom_type_scat_source
C C 0.0033 0.0016 'International Tables Vol C Tables 4.2.6.8 and 6.1.1.4'
H H 0.0000 0.0000 'International Tables Vol C Tables 4.2.6.8 and 6.1.1.4'
B B 0.0013 0.0007 'International Tables Vol C Tables 4.2.6.8 and 6.1.1.4'
N N 0.0061 0.0033 'International Tables Vol C Tables 4.2.6.8 and 6.1.1.4'
F F 0.0171 0.0103 'International Tables Vol C Tables 4.2.6.8 and 6.1.1.4'
Pt Pt -1.7033 8.3905 'International Tables Vol C Tables 4.2.6.8 and 6.1.1.4'

loop_
_geom_angle_atom_site_label_1
_geom_angle_atom_site_label_2
_geom_angle_atom_site_label_3
_geom_angle
C3 Pt1 N5 93.9(2)
C3 Pt1 C1 90.8(3)
N5 Pt1 C1 158.1(2)
C3 Pt1 C2 87.9(3)
N5 Pt1 C2 164.3(2)
C1 Pt1 C2 37.2(2)
C3 Pt1 N26 173.0(2)
N5 Pt1 N26 79.26(19)
C1 Pt1 N26 96.2(2)
C2 Pt1 N26 98.3(2)
C2 C1 Pt1 71.7(4)
C2 C1 H1A 116.4
Pt1 C1 H1A 116.4
C2 C1 H1B 116.4
Pt1 C1 H1B 116.4
H1A C1 H1B 113.4
C1 C2 Pt1 71.2(4)
C1 C2 H2A 116.5
Pt1 C2 H2A 116.5
C1 C2 H2B 116.5
Pt1 C2 H2B 116.5
H2A C2 H2B 113.5
C4 C3 Pt1 113.0(5)
C4 C3 H3A 109.0
Pt1 C3 H3A 109.0
C4 C3 H3B 109.0
Pt1 C3 H3B 109.0
H3A C3 H3B 107.8
C3 C4 H4A 109.5
C3 C4 H4B 109.5
H4A C4 H4B 109.5
C3 C4 H4C 109.5
H4A C4 H4C 109.5
H4B C4 H4C 109.5
C14 N5 C6 117.9(5)
C14 N5 Pt1 114.2(4)
C6 N5 Pt1 127.5(4)
C11 C6 C7 122.1(6)
C11 C6 N5 120.0(5)
C7 C6 N5 117.9(5)
C8 C7 C6 117.8(6)
C8 C7 C12 122.2(6)
C6 C7 C12 120.1(6)
C9 C8 C7 121.3(6)
C9 C8 H8 119.4
C7 C8 H8 119.4
C8 C9 C10 120.5(7)
C8 C9 H9 119.8
C10 C9 H9 119.8
C9 C10 C11 121.2(6)
C9 C10 H10 119.4
C11 C10 H10 119.4
C10 C11 C6 117.0(6)
C10 C11 C13 121.3(6)
C6 C11 C13 121.6(6)
C7 C12 H12A 109.5
C7 C12 H12B 109.5
H12A C12 H12B 109.5
C7 C12 H12C 109.5
H12A C12 H12C 109.5
H12B C12 H12C 109.5
C11 C13 H13A 109.5
C11 C13 H13B 109.5
H13A C13 H13B 109.5
C11 C13 H13C 109.5
H13A C13 H13C 109.5
H13B C13 H13C 109.5
N5 C14 C15 135.0(6)
N5 C14 C25 117.5(5)
C15 C14 C25 107.3(6)
C16 C15 C24 120.3(6)
C16 C15 C14 134.6(6)
C24 C15 C14 105.2(5)
C15 C16 C17 117.7(6)
C15 C16 H16 121.2
C17 C16 H16 121.2
C18 C17 C16 122.7(6)
C18 C17 H17 118.7
C16 C17 H17 118.7
C17 C18 C19 120.9(6)
C17 C18 H18 119.5
C19 C18 H18 119.5
C20 C19 C24 116.4(6)
C20 C19 C18 128.1(6)
C24 C19 C18 115.4(6)
C21 C20 C19 121.5(6)
C21 C20 H20 119.2
C19 C20 H20 119.2
C20 C21 C22 121.5(7)
C20 C21 H21 119.3
C22 C21 H21 119.3
C23 C22 C21 118.3(7)
C23 C22 H22 120.8
C21 C22 H22 120.8
C22 C23 C24 120.3(6)
C22 C23 C25 135.8(6)
C24 C23 C25 103.9(5)
C15 C24 C19 123.0(6)
C15 C24 C23 115.1(5)
C19 C24 C23 121.9(6)
N26 C25 C23 132.6(6)
N26 C25 C14 118.8(6)
C23 C25 C14 108.4(5)
C25 N26 C27 120.9(6)
C25 N26 Pt1 109.9(4)
C27 N26 Pt1 129.1(4)
C28 C27 C32 122.0(6)
C28 C27 N26 120.8(5)
C32 C27 N26 117.2(5)
C29 C28 C27 117.8(6)
C29 C28 C33 121.4(6)
C27 C28 C33 120.6(7)
C30 C29 C28 121.6(6)
C30 C29 H29 119.2
C28 C29 H29 119.2
C29 C30 C31 120.0(6)
C29 C30 H30 120.0
C31 C30 H30 120.0
C32 C31 C30 120.8(6)
C32 C31 H31 119.6
C30 C31 H31 119.6
C31 C32 C27 117.7(6)
C31 C32 C34 121.2(6)
C27 C32 C34 121.1(6)
C28 C33 H33A 109.5
C28 C33 H33B 109.5
H33A C33 H33B 109.5
C28 C33 H33C 109.5
H33A C33 H33C 109.5
H33B C33 H33C 109.5
C32 C34 H34A 109.5
C32 C34 H34B 109.5
H34A C34 H34B 109.5
C32 C34 H34C 109.5
H34A C34 H34C 109.5
H34B C34 H34C 109.5
C41 B40 C71 107.2(5)
C41 B40 C51 112.7(5)
C71 B40 C51 110.3(5)
C41 B40 C61 110.1(5)
C71 B40 C61 114.3(5)
C51 B40 C61 102.3(5)
C46 C41 C42 115.0(6)
C46 C41 B40 123.0(5)
C42 C41 B40 121.9(5)
C43 C42 C41 123.0(6)
C43 C42 H42 118.5
C41 C42 H42 118.5
C42 C43 C44 121.8(6)
C42 C43 C47 120.9(6)
C44 C43 C47 117.3(7)
C45 C44 C43 117.8(6)
C45 C44 H44 121.1
C43 C44 H44 121.1
C44 C45 C46 120.5(6)
C44 C45 C48 121.4(7)
C46 C45 C48 118.0(6)
C45 C46 C41 121.8(6)
C45 C46 H46 119.1
C41 C46 H46 119.1
F43 C47 F41 107.7(6)
F43 C47 F42 104.8(6)
F41 C47 F42 104.7(6)
F43 C47 C43 113.7(6)
F41 C47 C43 112.9(6)
F42 C47 C43 112.3(5)
F46 C48 F45 105.5(6)
F46 C48 F44 105.4(6)
F45 C48 F44 105.3(7)
F46 C48 C45 113.1(7)
F45 C48 C45 112.5(6)
F44 C48 C45 114.2(6)
C52 C51 C56 116.4(6)
C52 C51 B40 120.3(6)
C56 C51 B40 122.9(6)
C53 C52 C51 122.1(6)
C53 C52 H52 118.9
C51 C52 H52 118.9
C52 C53 C54 119.1(6)
C52 C53 C57 120.6(6)
C54 C53 C57 120.3(6)
C55 C54 C53 120.4(6)
C55 C54 H54 119.8
C53 C54 H54 119.8
C54 C55 C56 120.3(6)
C54 C55 C58 121.7(6)
C56 C55 C58 117.8(7)
C51 C56 C55 121.6(7)
C51 C56 H56 119.2
C55 C56 H56 119.2
F52 C57 F53 104.2(5)
F52 C57 F153 128.7(11)
F53 C57 F153 56.4(8)
F52 C57 F51 104.1(5)
F53 C57 F51 104.1(5)
F153 C57 F51 50.9(8)
F52 C57 F151 52.3(8)
F53 C57 F151 133.8(12)
F153 C57 F151 104.1(5)
F51 C57 F151 57.4(9)
F52 C57 F152 55.0(8)
F53 C57 F152 53.3(8)
F153 C57 F152 104.1(5)
F51 C57 F152 131.0(11)
F151 C57 F152 104.1(5)
F52 C57 C53 115.9(8)
F53 C57 C53 113.8(9)
F153 C57 C53 115.3(8)
F51 C57 C53 113.5(7)
F151 C57 C53 112.4(9)
F152 C57 C53 115.4(9)
F56 C58 F55 106.1(6)
F56 C58 F54 105.8(6)
F55 C58 F54 104.8(5)
F56 C58 C55 113.7(5)
F55 C58 C55 112.8(6)
F54 C58 C55 113.0(6)
C66 C61 C62 117.7(6)
C66 C61 B40 121.9(6)
C62 C61 B40 120.0(6)
C63 C62 C61 123.0(8)
C63 C62 H62 118.5
C61 C62 H62 118.5
C64 C63 C62 119.8(8)
C64 C63 C67 119.5(7)
C62 C63 C67 120.4(8)
C63 C64 C65 120.6(7)
C63 C64 H64 119.7
C65 C64 H64 119.7
C64 C65 C66 119.9(7)
C64 C65 C68 123.2(7)
C66 C65 C68 116.8(8)
C61 C66 C65 118.9(7)
C61 C66 H66 120.5
C65 C66 H66 120.5
F62 C67 F63 105.7(6)
F62 C67 F61 101.2(7)
F63 C67 F61 106.2(6)
F62 C67 C63 114.6(6)
F63 C67 C63 112.6(7)
F61 C67 C63 115.3(6)
F65 C68 F66 107.5(9)
F65 C68 F64 105.6(6)
F66 C68 F64 106.4(6)
F65 C68 C65 113.1(6)
F66 C68 C65 114.4(7)
F64 C68 C65 109.3(8)
C76 C71 C72 116.4(6)
C76 C71 B40 121.3(5)
C72 C71 B40 122.0(5)
C73 C72 C71 121.7(6)
C73 C72 H72 119.1
C71 C72 H72 119.1
C72 C73 C74 121.0(6)
C72 C73 C77 119.9(5)
C74 C73 C77 119.0(6)
C75 C74 C73 118.3(6)
C75 C74 H74 120.9
C73 C74 H74 120.9
C74 C75 C76 120.1(6)
C74 C75 C78 121.1(7)
C76 C75 C78 118.8(6)
C71 C76 C75 122.4(6)
C71 C76 H76 118.8
C75 C76 H76 118.8
F172 C77 F173 105.5(4)
F172 C77 F71 130.9(10)
F173 C77 F71 45.6(6)
F172 C77 F73 43.6(6)
F173 C77 F73 65.2(7)
F71 C77 F73 105.5(4)
F172 C77 F171 105.5(4)
F173 C77 F171 105.5(4)
F71 C77 F171 63.0(6)
F73 C77 F171 130.9(10)
F172 C77 F72 65.2(6)
F173 C77 F72 135.4(10)
F71 C77 F72 105.5(4)
F73 C77 F72 105.5(4)
F171 C77 F72 45.6(6)
F172 C77 C73 114.7(7)
F173 C77 C73 111.8(8)
F71 C77 C73 113.3(7)
F73 C77 C73 114.9(7)
F171 C77 C73 113.1(7)
F72 C77 C73 111.4(7)
F74 C78 F75 104.5(6)
F74 C78 F76 110.4(7)
F75 C78 F76 104.1(6)
F74 C78 C75 113.5(6)
F75 C78 C75 111.2(7)
F76 C78 C75 112.4(6)
F153 F51 F151 120.1(6)
F153 F51 C57 64.5(4)
F151 F51 C57 61.3(4)
F151 F52 F152 121.9(6)
F151 F52 C57 63.9(4)
F152 F52 C57 62.5(4)
F152 F53 F153 117.9(7)
F152 F53 C57 63.4(4)
F153 F53 C57 61.8(4)
F52 F151 F51 117.8(7)
F52 F151 C57 63.8(4)
F51 F151 C57 61.3(4)
F53 F152 F52 120.2(6)
F53 F152 C57 63.4(4)
F52 F152 C57 62.5(4)
F51 F153 F53 121.8(6)
F51 F153 C57 64.5(4)
F53 F153 C57 61.8(4)
F173 F71 C77 67.2(3)
F173 F71 F171 121.3(6)
C77 F71 F171 58.5(3)
F171 F72 C77 67.2(3)
F171 F72 F172 117.5(7)
C77 F72 F172 57.4(3)
F172 F73 C77 68.2(3)
F172 F73 F173 121.0(6)
C77 F73 F173 57.4(3)
F72 F171 C77 67.2(3)
F72 F171 F71 121.3(6)
C77 F171 F71 58.5(3)
F73 F172 C77 68.2(3)
F73 F172 F72 120.9(6)
C77 F172 F72 57.4(3)
F71 F173 C77 67.2(3)
F71 F173 F73 117.5(7)
C77 F173 F73 57.4(3)
C82 C81 H81A 109.5
C82 C81 H81B 109.5
H81A C81 H81B 109.5
C82 C81 H81C 109.5
H81A C81 H81C 109.5
H81B C81 H81C 109.5
C81 C82 C83 112.2(7)
C81 C82 H82A 109.2
C83 C82 H82A 109.2
C81 C82 H82B 109.1
C83 C82 H82B 109.2
H82A C82 H82B 107.9
C84 C83 C82 112.1(7)
C84 C83 H83A 109.2
C82 C83 H83A 109.2
C84 C83 H83B 109.2
C82 C83 H83B 109.2
H83A C83 H83B 107.9
C85 C84 C83 112.3(7)
C85 C84 H84A 109.2
C83 C84 H84A 109.2
C85 C84 H84B 109.2
C83 C84 H84B 109.2
H84A C84 H84B 107.9
C84 C85 H85A 109.5
C84 C85 H85B 109.5
H85A C85 H85B 109.5
C84 C85 H85C 109.5
H85A C85 H85C 109.5
H85B C85 H85C 109.5

loop_
_geom_bond_atom_site_label_1
_geom_bond_atom_site_label_2
_geom_bond_distance
Pt1 C3 2.033(7)
Pt1 N5 2.065(5)
Pt1 C1 2.145(6)
Pt1 C2 2.151(6)
Pt1 N26 2.181(5)
C1 C2 1.369(8)
C1 H1A 0.9900
C1 H1B 0.9900
C2 H2A 0.9900
C2 H2B 0.9900
C3 C4 1.522(9)
C3 H3A 0.9900
C3 H3B 0.9900
C4 H4A 0.9800
C4 H4B 0.9800
C4 H4C 0.9800
N5 C14 1.307(8)
N5 C6 1.444(7)
C6 C11 1.400(8)
C6 C7 1.409(8)
C7 C8 1.377(10)
C7 C12 1.512(9)
C8 C9 1.371(10)
C8 H8 0.9500
C9 C10 1.377(9)
C9 H9 0.9500
C10 C11 1.396(9)
C10 H10 0.9500
C11 C13 1.514(8)
C12 H12A 0.9800
C12 H12B 0.9800
C12 H12C 0.9800
C13 H13A 0.9800
C13 H13B 0.9800
C13 H13C 0.9800
C14 C15 1.472(8)
C14 C25 1.479(9)
C15 C16 1.376(8)
C15 C24 1.402(9)
C16 C17 1.407(9)
C16 H16 0.9500
C17 C18 1.376(9)
C17 H17 0.9500
C18 C19 1.420(9)
C18 H18 0.9500
C19 C20 1.396(10)
C19 C24 1.414(8)
C20 C21 1.383(10)
C20 H20 0.9500
C21 C22 1.423(10)
C21 H21 0.9500
C22 C23 1.356(9)
C22 H22 0.9500
C23 C24 1.423(8)
C23 C25 1.474(9)
C25 N26 1.300(8)
N26 C27 1.419(8)
C27 C28 1.396(8)
C27 C32 1.414(8)
C28 C29 1.377(10)
C28 C33 1.505(9)
C29 C30 1.369(9)
C29 H29 0.9500
C30 C31 1.401(9)
C30 H30 0.9500
C31 C32 1.373(10)
C31 H31 0.9500
C32 C34 1.508(9)
C33 H33A 0.9800
C33 H33B 0.9800
C33 H33C 0.9800
C34 H34A 0.9800
C34 H34B 0.9800
C34 H34C 0.9800
B40 C41 1.637(10)
B40 C71 1.638(9)
B40 C51 1.660(9)
B40 C61 1.665(9)
C41 C46 1.410(8)
C41 C42 1.414(8)
C42 C43 1.332(10)
C42 H42 0.9500
C43 C44 1.411(9)
C43 C47 1.512(9)
C44 C45 1.367(9)
C44 H44 0.9500
C45 C46 1.405(10)
C45 C48 1.470(9)
C46 H46 0.9500
C47 F43 1.311(9)
C47 F41 1.324(8)
C47 F42 1.329(8)
C48 F46 1.338(8)
C48 F45 1.340(9)
C48 F44 1.344(9)
C51 C52 1.409(10)
C51 C56 1.413(9)
C52 C53 1.408(9)
C52 H52 0.9500
C53 C54 1.412(10)
C53 C57 1.489(10)
C54 C55 1.355(10)
C54 H54 0.9500
C55 C56 1.420(9)
C55 C58 1.455(10)
C56 H56 0.9500
C57 F52 1.267(5)
C57 F53 1.267(5)
C57 F153 1.267(5)
C57 F51 1.267(5)
C57 F151 1.267(5)
C57 F152 1.267(5)
C58 F56 1.349(8)
C58 F55 1.353(8)
C58 F54 1.355(8)
C61 C66 1.386(10)
C61 C62 1.394(10)
C62 C63 1.381(10)
C62 H62 0.9500
C63 C64 1.331(11)
C63 C67 1.474(11)
C64 C65 1.396(11)
C64 H64 0.9500
C65 C66 1.434(9)
C65 C68 1.487(12)
C66 H66 0.9500
C67 F62 1.331(9)
C67 F63 1.336(8)
C67 F61 1.357(9)
C68 F65 1.323(10)
C68 F66 1.335(10)
C68 F64 1.385(9)
C71 C76 1.380(8)
C71 C72 1.385(8)
C72 C73 1.384(9)
C72 H72 0.9500
C73 C74 1.391(9)
C73 C77 1.522(9)
C74 C75 1.365(9)
C74 H74 0.9500
C75 C76 1.407(9)
C75 C78 1.495(9)
C76 H76 0.9500
C77 F172 1.288(5)
C77 F173 1.288(5)
C77 F71 1.288(5)
C77 F73 1.288(5)
C77 F171 1.288(5)
C77 F72 1.288(5)
C78 F74 1.289(8)
C78 F75 1.341(9)
C78 F76 1.344(9)
F51 F153 1.090(16)
F51 F151 1.217(17)
F52 F151 1.117(16)
F52 F152 1.170(16)
F53 F152 1.136(16)
F53 F153 1.197(15)
F71 F173 0.999(14)
F71 F171 1.345(12)
F72 F171 0.998(13)
F72 F172 1.387(11)
F73 F172 0.956(14)
F73 F173 1.387(13)
C81 C82 1.538(6)
C81 H81A 0.9800
C81 H81B 0.9800
C81 H81C 0.9800
C82 C83 1.538(6)
C82 H82A 0.9900
C82 H82B 0.9900
C83 C84 1.538(6)
C83 H83A 0.9900
C83 H83B 0.9900
C84 C85 1.538(6)
C84 H84A 0.9900
C84 H84B 0.9900
C85 H85A 0.9800
C85 H85B 0.9800
C85 H85C 0.9800

loop_
_geom_torsion_atom_site_label_1
_geom_torsion_atom_site_label_2
_geom_torsion_atom_site_label_3
_geom_torsion_atom_site_label_4
_geom_torsion
C3 Pt1 C1 C2 85.5(4)
N5 Pt1 C1 C2 -172.1(5)
N26 Pt1 C1 C2 -95.6(4)
C3 Pt1 C2 C1 -94.0(4)
N5 Pt1 C2 C1 169.0(7)
N26 Pt1 C2 C1 89.3(4)
N5 Pt1 C3 C4 77.8(5)
C1 Pt1 C3 C4 -123.7(5)
C2 Pt1 C3 C4 -86.6(5)
N26 Pt1 C3 C4 65.6(19)
C3 Pt1 N5 C14 -175.9(4)
C1 Pt1 N5 C14 82.3(7)
C2 Pt1 N5 C14 -79.7(10)
N26 Pt1 N5 C14 2.6(4)
C3 Pt1 N5 C6 10.9(5)
C1 Pt1 N5 C6 -90.8(7)
C2 Pt1 N5 C6 107.1(9)
N26 Pt1 N5 C6 -170.6(5)
C14 N5 C6 C11 79.0(7)
Pt1 N5 C6 C11 -108.0(6)
C14 N5 C6 C7 -100.5(6)
Pt1 N5 C6 C7 72.5(6)
C11 C6 C7 C8 -3.1(10)
N5 C6 C7 C8 176.3(6)
C11 C6 C7 C12 177.5(6)
N5 C6 C7 C12 -3.0(9)
C6 C7 C8 C9 1.0(11)
C12 C7 C8 C9 -179.7(7)
C7 C8 C9 C10 1.9(11)
C8 C9 C10 C11 -2.8(11)
C9 C10 C11 C6 0.7(10)
C9 C10 C11 C13 -176.3(6)
C7 C6 C11 C10 2.3(9)
N5 C6 C11 C10 -177.2(6)
C7 C6 C11 C13 179.3(6)
N5 C6 C11 C13 -0.1(9)
C6 N5 C14 C15 -1.2(9)
Pt1 N5 C14 C15 -175.1(5)
C6 N5 C14 C25 173.6(5)
Pt1 N5 C14 C25 -0.3(6)
N5 C14 C15 C16 -1.7(11)
C25 C14 C15 C16 -176.8(6)
N5 C14 C15 C24 178.4(6)
C25 C14 C15 C24 3.3(6)
C24 C15 C16 C17 0.5(8)
C14 C15 C16 C17 -179.3(6)
C15 C16 C17 C18 -0.1(8)
C16 C17 C18 C19 0.5(9)
C17 C18 C19 C20 179.4(6)
C17 C18 C19 C24 -1.3(8)
C24 C19 C20 C21 0.4(9)
C18 C19 C20 C21 179.6(6)
C19 C20 C21 C22 -1.4(9)
C20 C21 C22 C23 0.6(9)
C21 C22 C23 C24 1.2(8)
C21 C22 C23 C25 179.0(6)
C16 C15 C24 C19 -1.5(8)
C14 C15 C24 C19 178.4(5)
C16 C15 C24 C23 178.3(5)
C14 C15 C24 C23 -1.8(6)
C20 C19 C24 C15 -178.8(5)
C18 C19 C24 C15 1.9(8)
C20 C19 C24 C23 1.4(8)
C18 C19 C24 C23 -177.9(5)
C22 C23 C24 C15 178.0(5)
C25 C23 C24 C15 -0.4(6)
C22 C23 C24 C19 -2.2(8)
C25 C23 C24 C19 179.4(5)
C22 C23 C25 N26 9.9(11)
C24 C23 C25 N26 -172.1(6)
C22 C23 C25 C14 -175.5(6)
C24 C23 C25 C14 2.5(6)
N5 C14 C25 N26 -4.3(8)
C15 C14 C25 N26 171.8(5)
N5 C14 C25 C23 -179.8(5)
C15 C14 C25 C23 -3.6(6)
C23 C25 N26 C27 2.4(9)
C14 C25 N26 C27 -171.7(5)
C23 C25 N26 Pt1 -179.7(5)
C14 C25 N26 Pt1 6.2(6)
C3 Pt1 N26 C25 7.6(19)
N5 Pt1 N26 C25 -4.8(4)
C1 Pt1 N26 C25 -163.1(4)
C2 Pt1 N26 C25 159.5(4)
C3 Pt1 N26 C27 -174.8(16)
N5 Pt1 N26 C27 172.9(5)
C1 Pt1 N26 C27 14.6(5)
C2 Pt1 N26 C27 -22.8(5)
C25 N26 C27 C28 -91.9(7)
Pt1 N26 C27 C28 90.6(7)
C25 N26 C27 C32 87.8(7)
Pt1 N26 C27 C32 -89.6(6)
C32 C27 C28 C29 -0.9(10)
N26 C27 C28 C29 178.8(6)
C32 C27 C28 C33 -176.7(7)
N26 C27 C28 C33 3.0(10)
C27 C28 C29 C30 2.4(11)
C33 C28 C29 C30 178.1(7)
C28 C29 C30 C31 -2.3(10)
C29 C30 C31 C32 0.7(11)
C30 C31 C32 C27 0.8(11)
C30 C31 C32 C34 -178.6(6)
C28 C27 C32 C31 -0.6(10)
N26 C27 C32 C31 179.6(6)
C28 C27 C32 C34 178.7(7)
N26 C27 C32 C34 -1.0(9)
C71 B40 C41 C46 88.5(6)
C51 B40 C41 C46 -33.1(8)
C61 B40 C41 C46 -146.5(5)
C71 B40 C41 C42 -87.4(6)
C51 B40 C41 C42 151.0(5)
C61 B40 C41 C42 37.6(7)
C46 C41 C42 C43 2.2(9)
B40 C41 C42 C43 178.4(6)
C41 C42 C43 C44 0.0(10)
C41 C42 C43 C47 179.4(6)
C42 C43 C44 C45 -0.1(9)
C47 C43 C44 C45 -179.6(6)
C43 C44 C45 C46 -2.1(9)
C43 C44 C45 C48 -179.8(7)
C44 C45 C46 C41 4.4(10)
C48 C45 C46 C41 -177.8(6)
C42 C41 C46 C45 -4.3(8)
B40 C41 C46 C45 179.5(6)
C42 C43 C47 F43 -145.5(7)
C44 C43 C47 F43 34.0(9)
C42 C43 C47 F41 -22.4(10)
C44 C43 C47 F41 157.1(7)
C42 C43 C47 F42 95.6(8)
C44 C43 C47 F42 -84.8(8)
C44 C45 C48 F46 -138.3(7)
C46 C45 C48 F46 43.9(9)
C44 C45 C48 F45 -18.8(10)
C46 C45 C48 F45 163.4(6)
C44 C45 C48 F44 101.2(9)
C46 C45 C48 F44 -76.6(9)
C41 B40 C51 C52 158.1(5)
C71 B40 C51 C52 38.2(8)
C61 B40 C51 C52 -83.8(6)
C41 B40 C51 C56 -29.4(8)
C71 B40 C51 C56 -149.2(6)
C61 B40 C51 C56 88.7(7)
C56 C51 C52 C53 1.6(9)
B40 C51 C52 C53 174.6(6)
C51 C52 C53 C54 0.2(9)
C51 C52 C53 C57 179.1(5)
C52 C53 C54 C55 -1.7(9)
C57 C53 C54 C55 179.3(5)
C53 C54 C55 C56 1.3(10)
C53 C54 C55 C58 176.2(6)
C52 C51 C56 C55 -2.0(9)
B40 C51 C56 C55 -174.8(6)
C54 C55 C56 C51 0.6(10)
C58 C55 C56 C51 -174.4(6)
C52 C53 C57 F52 -116.6(10)
C54 C53 C57 F52 62.3(11)
C52 C53 C57 F53 122.7(10)
C54 C53 C57 F53 -58.4(11)
C52 C53 C57 F153 60.2(15)
C54 C53 C57 F153 -120.9(15)
C52 C53 C57 F51 3.8(11)
C54 C53 C57 F51 -177.3(10)
C52 C53 C57 F151 -59.0(16)
C54 C53 C57 F151 119.9(15)
C52 C53 C57 F152 -178.2(15)
C54 C53 C57 F152 0.7(16)
C54 C55 C58 F56 137.1(7)
C56 C55 C58 F56 -47.9(9)
C54 C55 C58 F55 16.3(9)
C56 C55 C58 F55 -168.8(5)
C54 C55 C58 F54 -102.3(8)
C56 C55 C58 F54 72.7(7)
C41 B40 C61 C66 -147.9(6)
C71 B40 C61 C66 -27.1(8)
C51 B40 C61 C66 92.2(7)
C41 B40 C61 C62 39.0(8)
C71 B40 C61 C62 159.8(6)
C51 B40 C61 C62 -81.0(7)
C66 C61 C62 C63 2.1(10)
B40 C61 C62 C63 175.5(6)
C61 C62 C63 C64 -0.6(11)
C61 C62 C63 C67 -173.7(6)
C62 C63 C64 C65 0.0(11)
C67 C63 C64 C65 173.2(7)
C63 C64 C65 C66 -0.9(10)
C63 C64 C65 C68 -178.0(7)
C62 C61 C66 C65 -2.8(9)
B40 C61 C66 C65 -176.1(6)
C64 C65 C66 C61 2.3(10)
C68 C65 C66 C61 179.7(6)
C64 C63 C67 F62 -78.7(9)
C62 C63 C67 F62 94.4(9)
C64 C63 C67 F63 42.2(10)
C62 C63 C67 F63 -144.7(7)
C64 C63 C67 F61 164.3(7)
C62 C63 C67 F61 -22.5(10)
C64 C65 C68 F65 83.6(10)
C66 C65 C68 F65 -93.6(8)
C64 C65 C68 F66 -152.8(7)
C66 C65 C68 F66 29.9(10)
C64 C65 C68 F64 -33.7(10)
C66 C65 C68 F64 149.0(6)
C41 B40 C71 C76 -90.4(7)
C51 B40 C71 C76 32.7(8)
C61 B40 C71 C76 147.3(6)
C41 B40 C71 C72 82.9(7)
C51 B40 C71 C72 -154.1(6)
C61 B40 C71 C72 -39.5(8)
C76 C71 C72 C73 -5.3(9)
B40 C71 C72 C73 -178.9(6)
C71 C72 C73 C74 3.1(10)
C71 C72 C73 C77 -178.3(6)
C72 C73 C74 C75 0.1(10)
C77 C73 C74 C75 -178.6(6)
C73 C74 C75 C76 -0.7(10)
C73 C74 C75 C78 -179.0(7)
C72 C71 C76 C75 4.7(10)
B40 C71 C76 C75 178.3(6)
C74 C75 C76 C71 -1.7(11)
C78 C75 C76 C71 176.6(7)
C72 C73 C77 F172 165.1(12)
C74 C73 C77 F172 -16.2(13)
C72 C73 C77 F173 -74.8(12)
C74 C73 C77 F173 103.8(12)
C72 C73 C77 F71 -25.2(12)
C74 C73 C77 F71 153.4(11)
C72 C73 C77 F73 -146.6(10)
C74 C73 C77 F73 32.0(11)
C72 C73 C77 F171 44.1(12)
C74 C73 C77 F171 -137.3(11)
C72 C73 C77 F72 93.6(12)
C74 C73 C77 F72 -87.8(12)
C74 C75 C78 F74 3.1(11)
C76 C75 C78 F74 -175.2(7)
C74 C75 C78 F75 -114.4(8)
C76 C75 C78 F75 67.3(9)
C74 C75 C78 F76 129.4(7)
C76 C75 C78 F76 -49.0(10)
F52 C57 F51 F153 -128.8(12)
F53 C57 F51 F153 -19.9(11)
F151 C57 F51 F153 -153.3(12)
F152 C57 F51 F153 -73.2(11)
C53 C57 F51 F153 104.3(11)
F52 C57 F51 F151 24.5(10)
F53 C57 F51 F151 133.3(12)
F153 C57 F51 F151 153.3(12)
F152 C57 F51 F151 80.1(10)
C53 C57 F51 F151 -102.4(10)
F53 C57 F52 F151 -135.0(13)
F153 C57 F52 F151 -77.0(10)
F51 C57 F52 F151 -26.2(11)
F152 C57 F52 F151 -156.7(14)
C53 C57 F52 F151 99.2(12)
F53 C57 F52 F152 21.7(10)
F153 C57 F52 F152 79.7(10)
F51 C57 F52 F152 130.5(11)
F151 C57 F52 F152 156.7(14)
C53 C57 F52 F152 -104.1(10)
F52 C57 F53 F152 -22.2(11)
F153 C57 F53 F152 -149.5(12)
F51 C57 F53 F152 -131.0(12)
F151 C57 F53 F152 -72.9(11)
C53 C57 F53 F152 104.9(11)
F52 C57 F53 F153 127.4(12)
F51 C57 F53 F153 18.5(11)
F151 C57 F53 F153 76.6(11)
F152 C57 F53 F153 149.5(12)
C53 C57 F53 F153 -105.6(10)
F152 F52 F151 F51 5.8(18)
C57 F52 F151 F51 30.2(10)
F152 F52 F151 C57 -24.4(13)
F153 F51 F151 F52 -3.0(16)
C57 F51 F151 F52 -31.0(10)
F153 F51 F151 C57 28.0(11)
F53 C57 F151 F52 71.7(12)
F153 C57 F151 F52 128.4(12)
F51 C57 F151 F52 149.5(12)
F152 C57 F151 F52 19.5(11)
C53 C57 F151 F52 -106.1(10)
F52 C57 F151 F51 -149.5(12)
F53 C57 F151 F51 -77.8(11)
F153 C57 F151 F51 -21.1(10)
F152 C57 F151 F51 -130.0(11)
C53 C57 F151 F51 104.4(8)
F153 F53 F152 F52 -3.1(16)
C57 F53 F152 F52 27.3(11)
F153 F53 F152 C57 -30.4(10)
F151 F52 F152 F53 -2.8(18)
C57 F52 F152 F53 -27.5(11)
F151 F52 F152 C57 24.7(13)
F52 C57 F152 F53 153.5(12)
F153 C57 F152 F53 25.8(11)
F51 C57 F152 F53 75.8(11)
F151 C57 F152 F53 134.7(13)
C53 C57 F152 F53 -101.6(10)
F53 C57 F152 F52 -153.5(12)
F153 C57 F152 F52 -127.7(12)
F51 C57 F152 F52 -77.7(10)
F151 C57 F152 F52 -18.8(11)
C53 C57 F152 F52 104.9(9)
F151 F51 F153 F53 -2.8(18)
C57 F51 F153 F53 24.3(12)
F151 F51 F153 C57 -27.1(11)
F152 F53 F153 F51 5.9(18)
C57 F53 F153 F51 -24.9(13)
F152 F53 F153 C57 30.8(10)
F52 C57 F153 F51 75.7(10)
F53 C57 F153 F51 156.6(13)
F151 C57 F153 F51 23.0(11)
F152 C57 F153 F51 131.8(12)
C53 C57 F153 F51 -100.6(11)
F52 C57 F153 F53 -81.0(10)
F51 C57 F153 F53 -156.6(13)
F151 C57 F153 F53 -133.6(13)
F152 C57 F153 F53 -24.8(11)
C53 C57 F153 F53 102.7(10)
F172 C77 F71 F173 69.3(11)
F73 C77 F71 F173 28.3(12)
F171 C77 F71 F173 156.7(13)
F72 C77 F71 F173 139.7(13)
C73 C77 F71 F173 -98.2(13)
F172 C77 F71 F171 -87.4(7)
F173 C77 F71 F171 -156.7(13)
F73 C77 F71 F171 -128.4(10)
F72 C77 F71 F171 -17.0(9)
C73 C77 F71 F171 105.1(7)
F172 C77 F72 F171 149.8(12)
F173 C77 F72 F171 62.6(12)
F71 C77 F72 F171 21.4(11)
F73 C77 F72 F171 132.8(12)
C73 C77 F72 F171 -102.0(12)
F173 C77 F72 F172 -87.2(7)
F71 C77 F72 F172 -128.4(11)
F73 C77 F72 F172 -17.0(10)
F171 C77 F72 F172 -149.8(12)
C73 C77 F72 F172 108.3(7)
F173 C77 F73 F172 156.0(12)
F71 C77 F73 F172 134.0(13)
F171 C77 F73 F172 66.6(12)
F72 C77 F73 F172 22.7(12)
C73 C77 F73 F172 -100.4(12)
F172 C77 F73 F173 -156.0(12)
F71 C77 F73 F173 -21.9(9)
F171 C77 F73 F173 -89.4(7)
F72 C77 F73 F173 -133.3(11)
C73 C77 F73 F173 103.6(7)
F172 F72 F171 C77 28.6(9)
C77 F72 F171 F71 -23.2(10)
F172 F72 F171 F71 5.4(16)
F172 C77 F171 F72 -28.3(12)
F173 C77 F171 F72 -139.7(13)
F71 C77 F171 F72 -156.8(12)
F73 C77 F171 F72 -69.3(11)
C73 C77 F171 F72 97.8(12)
F172 C77 F171 F71 128.4(11)
F173 C77 F171 F71 17.1(10)
F73 C77 F171 F71 87.4(7)
F72 C77 F171 F71 156.8(12)
C73 C77 F171 F71 -105.4(7)
F173 F71 F171 F72 -0.1(18)
C77 F71 F171 F72 25.2(12)
F173 F71 F171 C77 -25.3(12)
F173 F73 F172 C77 23.6(10)
C77 F73 F172 F72 -23.7(11)
F173 F73 F172 F72 -0.1(18)
F173 C77 F172 F73 -22.5(12)
F71 C77 F172 F73 -66.5(11)
F171 C77 F172 F73 -133.9(12)
F72 C77 F172 F73 -155.8(13)
C73 C77 F172 F73 100.9(13)
F173 C77 F172 F72 133.3(11)
F71 C77 F172 F72 89.3(7)
F73 C77 F172 F72 155.8(13)
F171 C77 F172 F72 21.9(9)
C73 C77 F172 F72 -103.3(7)
F171 F72 F172 F73 -5.2(18)
C77 F72 F172 F73 26.3(12)
F171 F72 F172 C77 -31.5(11)
F171 F71 F173 C77 23.3(11)
C77 F71 F173 F73 -28.6(9)
F171 F71 F173 F73 -5.3(18)
F172 C77 F173 F71 -132.8(13)
F73 C77 F173 F71 -149.8(12)
F171 C77 F173 F71 -21.5(12)
F72 C77 F173 F71 -62.6(13)
C73 C77 F173 F71 101.9(12)
F172 C77 F173 F73 16.9(9)
F71 C77 F173 F73 149.8(12)
F171 C77 F173 F73 128.3(10)
F72 C77 F173 F73 87.1(8)
C73 C77 F173 F73 -108.3(7)
F172 F73 F173 F71 5.4(16)
C77 F73 F173 F71 31.6(11)
F172 F73 F173 C77 -26.2(12)
C81 C82 C83 C84 173.7(11)
C82 C83 C84 C85 -179.5(10)
